data_4032136
loop_
_publ_author_name
'Hou, Ji-Qin'
'Guo, Cui'
'Zhao, Jian-Juan'
'He, Qi-Wei'
'Zhang, Bao-Bao'
'Wang, Hao'

_publ_section_title
;
 Frutescone A-G, Tasmanone-Based Meroterpenoids from the aerial parts of
 Baeckea frutescens.
;
_journal_issue 3
_journal_name_full 'The Journal of organic chemistry'
_journal_page_first 1448
_journal_page_last 1457
_journal_paper_doi 10.1021/acs.joc.6b02643
_journal_volume 82
_journal_year 2017
_chemical_formula_sum 'C29 H44 O3'
_chemical_formula_weight 440.64
_chemical_name_systematic
; 
 ? 
;
_space_group_IT_number 4
_symmetry_cell_setting triclinic
_symmetry_space_group_name_Hall 'P 2yb'
_symmetry_space_group_name_H-M 'P 1 21 1'
_atom_sites_solution_hydrogens geom
_atom_sites_solution_primary direct
_atom_sites_solution_secondary difmap
_audit_creation_method SHELXL-97
_cell_angle_alpha 90.00
_cell_angle_beta 95.38(3)
_cell_angle_gamma 90.00
_cell_formula_units_Z 2
_cell_length_a 10.928(2)
_cell_length_b 6.4320(13)
_cell_length_c 19.345(4)
_cell_measurement_reflns_used 25
_cell_measurement_temperature 298(2)
_cell_measurement_theta_max 12
_cell_measurement_theta_min 8
_cell_volume 1353.7(5)
_computing_cell_refinement 'CAD4 EXPRESS'
_computing_data_collection 'CAD4 EXPRESS(Enraf-Nonius,1994)'
_computing_data_reduction 'XCAD4(Harms & Wocadlo,1995)'
_computing_structure_refinement 'SHELXL-97 (Sheldrick, 1997)'
_computing_structure_solution 'SHELXS-97 (Sheldrick, 1990)'
_diffrn_ambient_temperature 298(2)
_diffrn_measured_fraction_theta_full 1.000
_diffrn_measured_fraction_theta_max 1.000
_diffrn_measurement_device_type 'Nonius CAD4'
_diffrn_measurement_method \w/2\q
_diffrn_radiation_monochromator graphite
_diffrn_radiation_source 'fine-focus sealed tube'
_diffrn_radiation_type MoK\a
_diffrn_radiation_wavelength 0.71073
_diffrn_reflns_av_R_equivalents 0.0992
_diffrn_reflns_av_sigmaI/netI 0.1225
_diffrn_reflns_limit_h_max 13
_diffrn_reflns_limit_h_min 0
_diffrn_reflns_limit_k_max 7
_diffrn_reflns_limit_k_min 0
_diffrn_reflns_limit_l_max 23
_diffrn_reflns_limit_l_min -23
_diffrn_reflns_number 2872
_diffrn_reflns_theta_full 25.37
_diffrn_reflns_theta_max 25.37
_diffrn_reflns_theta_min 1.06
_diffrn_standards_decay_% 1
_diffrn_standards_interval_count 200
_diffrn_standards_interval_time 2h
_diffrn_standards_number 3
_exptl_absorpt_coefficient_mu 0.068
_exptl_absorpt_correction_T_max 0.9933
_exptl_absorpt_correction_T_min 0.9866
_exptl_absorpt_correction_type psi-scan
_exptl_crystal_density_diffrn 1.081
_exptl_crystal_density_method 'not measured'
_exptl_crystal_F_000 484
_exptl_crystal_size_max 0.20
_exptl_crystal_size_mid 0.10
_exptl_crystal_size_min 0.10
_refine_diff_density_max 0.139
_refine_diff_density_min -0.201
_refine_diff_density_rms 0.033
_refine_ls_abs_structure_details 'Flack H D (1983), Acta Cryst. A39, 876-881'
_refine_ls_abs_structure_Flack 1(3)
_refine_ls_extinction_method none
_refine_ls_goodness_of_fit_ref 1.001
_refine_ls_hydrogen_treatment constr
_refine_ls_matrix_type full
_refine_ls_number_parameters 284
_refine_ls_number_reflns 2724
_refine_ls_number_restraints 3
_refine_ls_restrained_S_all 1.002
_refine_ls_R_factor_all 0.1663
_refine_ls_R_factor_gt 0.0742
_refine_ls_shift/su_max 0.000
_refine_ls_shift/su_mean 0.000
_refine_ls_structure_factor_coef Fsqd
_refine_ls_weighting_details 'calc w=1/[\s^2^(Fo^2^)+(0.0090P)^2^+0.0000P] where P=(Fo^2^+2Fc^2^)/3'
_refine_ls_weighting_scheme calc
_refine_ls_wR_factor_gt 0.0789
_refine_ls_wR_factor_ref 0.0978
_reflns_number_gt 1121
_reflns_number_total 2724
_reflns_threshold_expression >2sigma(I)
_cod_data_source_file jo6b02643_si_005.cif
_cod_data_source_block x
_cod_depositor_comments
;
The following automatic conversions were performed:

'_symmetry_cell_setting' value 'Triclinic' changed to 'triclinic'
according to
/usr/data/users/saulius/crontab/automatic-downloads/rss-feeds/ACS/lib/dictionaries/cif_core.dic
dictionary named 'cif_core.dic' version 2.4.2 from 2011-04-26.

Automatic conversion script
Id: cif_fix_values 4268 2015-11-12 08:31:59Z antanas 

 Adding full bibliography for 4032136--4032137.cif.
;
_cod_original_sg_symbol_H-M P21
_cod_database_code 4032136

loop_
_symmetry_equiv_pos_as_xyz
'x, y, z'
'-x, y+1/2, -z'

loop_
_atom_site_label
_atom_site_type_symbol
_atom_site_fract_x
_atom_site_fract_y
_atom_site_fract_z
_atom_site_U_iso_or_equiv
_atom_site_adp_type
_atom_site_occupancy
_atom_site_symmetry_multiplicity
_atom_site_calc_flag
_atom_site_refinement_flags
O1 O 0.3365(3) -0.0019(7) 0.28145(17) 0.0630(13) Uani 1 1 d .
C1 C 0.2151(5) 0.0956(11) 0.2918(3) 0.0586(18) Uani 1 1 d .
C2 C 0.2268(5) 0.1481(11) 0.3693(3) 0.0640(19) Uani 1 1 d .
H2A H 0.2151 0.0211 0.3959 0.077 Uiso 1 1 calc R
O2 O 0.4015(4) 0.3457(10) 0.0752(2) 0.108(2) Uani 1 1 d .
O3 O 0.6985(4) -0.1266(9) 0.1723(2) 0.0898(17) Uani 1 1 d .
C3 C 0.1665(5) 0.3284(13) 0.4032(3) 0.078(2) Uani 1 1 d .
H3A H 0.1511 0.4379 0.3683 0.094 Uiso 1 1 calc R
C4 C 0.0511(5) 0.3077(16) 0.4422(3) 0.109(3) Uani 1 1 d .
H4A H 0.0452 0.1641 0.4569 0.131 Uiso 1 1 calc R
H4B H 0.0630 0.3920 0.4839 0.131 Uiso 1 1 calc R
C5 C -0.0688(6) 0.3667(17) 0.4047(4) 0.132(4) Uani 1 1 d .
H5A H -0.0703 0.5155 0.3965 0.159 Uiso 1 1 calc R
H5B H -0.1346 0.3332 0.4331 0.159 Uiso 1 1 calc R
C6 C -0.0895(6) 0.2532(15) 0.3359(5) 0.096(3) Uani 1 1 d .
C7 C -0.0405(6) 0.0622(15) 0.3317(4) 0.096(3) Uani 1 1 d .
H7A H -0.0217 -0.0081 0.3734 0.115 Uiso 1 1 calc R
C8 C -0.0134(5) -0.0479(13) 0.2675(4) 0.104(3) Uani 1 1 d .
H8A H -0.0378 0.0378 0.2273 0.124 Uiso 1 1 calc R
H8B H -0.0596 -0.1767 0.2631 0.124 Uiso 1 1 calc R
C9 C 0.1290(5) -0.0959(11) 0.2707(3) 0.079(2) Uani 1 1 d .
H9A H 0.1480 -0.2071 0.3039 0.094 Uiso 1 1 calc R
H9B H 0.1477 -0.1456 0.2256 0.094 Uiso 1 1 calc R
C10 C 0.3531(5) 0.2478(12) 0.3954(3) 0.076(2) Uani 1 1 d .
H10A H 0.4119 0.1494 0.4173 0.091 Uiso 1 1 calc R
H10B H 0.3896 0.3284 0.3602 0.091 Uiso 1 1 calc R
C11 C 0.2901(7) 0.3791(15) 0.4465(4) 0.091(3) Uani 1 1 d .
C12 C 0.3263(6) 0.6060(13) 0.4535(4) 0.117(3) Uani 1 1 d .
H12A H 0.4030 0.6177 0.4818 0.175 Uiso 1 1 calc R
H12B H 0.2638 0.6810 0.4749 0.175 Uiso 1 1 calc R
H12C H 0.3349 0.6631 0.4084 0.175 Uiso 1 1 calc R
C13 C 0.2973(5) 0.2745(16) 0.5175(3) 0.121(3) Uani 1 1 d .
H13A H 0.3744 0.3080 0.5430 0.181 Uiso 1 1 calc R
H13B H 0.2909 0.1266 0.5116 0.181 Uiso 1 1 calc R
H13C H 0.2311 0.3233 0.5426 0.181 Uiso 1 1 calc R
C14 C -0.1559(5) 0.3575(14) 0.2749(4) 0.124(3) Uani 1 1 d .
H14A H -0.1628 0.2636 0.2361 0.185 Uiso 1 1 calc R
H14B H -0.1113 0.4792 0.2632 0.185 Uiso 1 1 calc R
H14C H -0.2366 0.3969 0.2859 0.185 Uiso 1 1 calc R
C15 C 0.1935(5) 0.2843(11) 0.2465(3) 0.0622(19) Uani 1 1 d .
H15A H 0.2388 0.3991 0.2691 0.075 Uiso 1 1 calc R
H15B H 0.1069 0.3191 0.2447 0.075 Uiso 1 1 calc R
C16 C 0.2291(5) 0.2714(13) 0.1696(3) 0.076(2) Uani 1 1 d .
H16A H 0.2389 0.4130 0.1522 0.091 Uiso 1 1 calc R
C17 C 0.3529(5) 0.1618(12) 0.1729(3) 0.072(2) Uani 1 1 d .
C18 C 0.4381(7) 0.2211(14) 0.1204(3) 0.084(3) Uani 1 1 d .
C19 C 0.5544(6) 0.1094(13) 0.1210(3) 0.075(2) Uani 1 1 d .
C20 C 0.5896(6) -0.0293(14) 0.1697(3) 0.078(3) Uani 1 1 d U
C21 C 0.5166(6) -0.0774(12) 0.2286(3) 0.064(2) Uani 1 1 d U
C22 C 0.3963(5) 0.0400(10) 0.2241(3) 0.0577(19) Uani 1 1 d .
C23 C 0.1291(6) 0.1576(17) 0.1203(4) 0.136(4) Uani 1 1 d .
H23A H 0.0882 0.0530 0.1469 0.163 Uiso 1 1 calc R
C24 C 0.0390(6) 0.3256(16) 0.0974(4) 0.138 Uani 1 1 d .
H24A H 0.0077 0.3873 0.1374 0.207 Uiso 1 1 calc R
H24B H -0.0277 0.2670 0.0679 0.207 Uiso 1 1 calc R
H24C H 0.0794 0.4301 0.0723 0.207 Uiso 1 1 calc R
C25 C 0.1678(6) 0.064(2) 0.0589(3) 0.223(8) Uani 1 1 d .
H25A H 0.0978 0.0051 0.0320 0.335 Uiso 1 1 calc R
H25B H 0.2263 -0.0442 0.0716 0.335 Uiso 1 1 calc R
H25C H 0.2050 0.1670 0.0318 0.335 Uiso 1 1 calc R
C26 C 0.6328(5) 0.1868(13) 0.0637(3) 0.112(3) Uani 1 1 d .
H26A H 0.7125 0.2276 0.0842 0.168 Uiso 1 1 calc R
H26B H 0.5931 0.3039 0.0403 0.168 Uiso 1 1 calc R
H26C H 0.6414 0.0771 0.0308 0.168 Uiso 1 1 calc R
C27 C 0.7294(6) -0.2486(17) 0.1169(3) 0.157(5) Uani 1 1 d .
H27A H 0.8083 -0.3115 0.1285 0.236 Uiso 1 1 calc R
H27B H 0.7325 -0.1630 0.0764 0.236 Uiso 1 1 calc R
H27C H 0.6686 -0.3552 0.1075 0.236 Uiso 1 1 calc R
C28 C 0.4847(6) -0.3082(12) 0.2248(4) 0.103(3) Uani 1 1 d U
H28A H 0.4368 -0.3371 0.1818 0.155 Uiso 1 1 calc R
H28B H 0.4383 -0.3443 0.2629 0.155 Uiso 1 1 calc R
H28C H 0.5591 -0.3885 0.2275 0.155 Uiso 1 1 calc R
C29 C 0.5910(4) -0.0225(13) 0.2976(2) 0.093(3) Uani 1 1 d .
H29A H 0.6089 0.1237 0.2987 0.140 Uiso 1 1 calc R
H29B H 0.6665 -0.0997 0.3017 0.140 Uiso 1 1 calc R
H29C H 0.5441 -0.0571 0.3356 0.140 Uiso 1 1 calc R

loop_
_atom_site_aniso_label
_atom_site_aniso_U_11
_atom_site_aniso_U_22
_atom_site_aniso_U_33
_atom_site_aniso_U_23
_atom_site_aniso_U_13
_atom_site_aniso_U_12
O1 0.059(3) 0.078(3) 0.053(3) 0.007(3) 0.006(2) 0.003(3)
C1 0.060(4) 0.052(5) 0.063(4) 0.014(4) 0.006(3) 0.007(3)
C2 0.068(5) 0.070(5) 0.055(4) 0.008(4) 0.009(3) -0.010(4)
O2 0.121(4) 0.129(6) 0.081(3) 0.030(4) 0.034(3) 0.012(4)
O3 0.059(3) 0.120(5) 0.093(3) -0.026(4) 0.023(3) 0.007(3)
C3 0.072(5) 0.087(6) 0.081(5) -0.009(5) 0.034(4) 0.010(4)
C4 0.091(5) 0.138(9) 0.107(6) 0.004(7) 0.044(5) 0.024(7)
C5 0.091(6) 0.164(10) 0.149(8) -0.045(9) 0.045(6) -0.002(7)
C6 0.037(4) 0.106(8) 0.146(8) 0.026(8) 0.016(5) -0.009(5)
C7 0.064(5) 0.116(9) 0.108(7) 0.003(7) 0.016(5) -0.013(5)
C8 0.064(5) 0.090(7) 0.151(7) 0.016(7) -0.021(5) -0.040(5)
C9 0.079(5) 0.053(5) 0.100(5) 0.008(5) -0.014(4) -0.027(4)
C10 0.069(4) 0.104(7) 0.052(4) -0.022(5) -0.002(3) 0.002(5)
C11 0.081(5) 0.121(8) 0.071(5) -0.009(6) 0.005(4) -0.008(6)
C12 0.122(7) 0.100(8) 0.123(7) -0.012(7) -0.008(5) -0.023(6)
C13 0.136(6) 0.166(10) 0.059(5) 0.001(6) 0.007(4) 0.021(7)
C14 0.073(5) 0.106(8) 0.191(9) 0.035(8) 0.011(5) 0.004(5)
C15 0.055(4) 0.066(5) 0.066(4) -0.001(4) 0.009(3) -0.001(4)
C16 0.069(4) 0.106(7) 0.051(4) 0.012(5) -0.007(3) 0.013(5)
C17 0.059(4) 0.101(7) 0.053(4) 0.002(5) -0.002(4) 0.012(4)
C18 0.109(6) 0.101(7) 0.043(4) -0.001(5) 0.011(4) 0.007(6)
C19 0.064(5) 0.096(7) 0.066(5) -0.043(5) 0.022(4) -0.004(5)
C20 0.060(5) 0.123(8) 0.051(4) -0.033(5) 0.001(4) -0.016(5)
C21 0.054(4) 0.077(5) 0.062(4) 0.008(4) 0.016(3) 0.010(4)
C22 0.050(4) 0.068(5) 0.054(4) 0.003(4) -0.001(3) -0.021(4)
C23 0.099(6) 0.215(13) 0.084(5) 0.007(8) -0.044(5) 0.035(7)
C24 0.138 0.138 0.138 0.000 0.013 0.000
C25 0.145(8) 0.44(2) 0.086(6) -0.096(11) -0.004(5) -0.113(11)
C26 0.102(5) 0.157(10) 0.085(5) -0.020(6) 0.047(4) -0.024(6)
C27 0.130(7) 0.233(14) 0.113(6) -0.074(8) 0.030(5) 0.079(8)
C28 0.073(5) 0.100(6) 0.140(7) 0.001(6) 0.024(5) 0.023(5)
C29 0.060(4) 0.161(9) 0.058(4) -0.009(6) 0.001(3) 0.008(5)

loop_
_atom_type_symbol
_atom_type_description
_atom_type_scat_dispersion_real
_atom_type_scat_dispersion_imag
_atom_type_scat_source
C C 0.0033 0.0016 'International Tables Vol C Tables 4.2.6.8 and 6.1.1.4'
H H 0.0000 0.0000 'International Tables Vol C Tables 4.2.6.8 and 6.1.1.4'
O O 0.0106 0.0060 'International Tables Vol C Tables 4.2.6.8 and 6.1.1.4'

loop_
_geom_angle_atom_site_label_1
_geom_angle_atom_site_label_2
_geom_angle_atom_site_label_3
_geom_angle
C22 O1 C1 121.5(5)
O1 C1 C15 110.7(5)
O1 C1 C2 103.3(4)
C15 C1 C2 112.8(6)
O1 C1 C9 98.8(5)
C15 C1 C9 114.9(5)
C2 C1 C9 114.7(5)
C3 C2 C1 126.4(6)
C3 C2 C10 87.3(5)
C1 C2 C10 113.4(5)
C3 C2 H2A 109.1
C1 C2 H2A 109.1
C10 C2 H2A 109.1
C20 O3 C27 120.7(5)
C2 C3 C4 123.9(7)
C2 C3 C11 90.1(5)
C4 C3 C11 117.8(6)
C2 C3 H3A 107.8
C4 C3 H3A 107.8
C11 C3 H3A 107.8
C5 C4 C3 117.7(6)
C5 C4 H4A 107.9
C3 C4 H4A 107.9
C5 C4 H4B 107.9
C3 C4 H4B 107.9
H4A C4 H4B 107.2
C4 C5 C6 111.0(7)
C4 C5 H5A 109.4
C6 C5 H5A 109.4
C4 C5 H5B 109.4
C6 C5 H5B 109.4
H5A C5 H5B 108.0
C7 C6 C14 122.1(10)
C7 C6 C5 117.7(9)
C14 C6 C5 120.1(9)
C6 C7 C8 126.8(10)
C6 C7 H7A 116.6
C8 C7 H7A 116.6
C7 C8 C9 109.5(6)
C7 C8 H8A 109.8
C9 C8 H8A 109.8
C7 C8 H8B 109.8
C9 C8 H8B 109.8
H8A C8 H8B 108.2
C1 C9 C8 114.7(6)
C1 C9 H9A 108.6
C8 C9 H9A 108.6
C1 C9 H9B 108.6
C8 C9 H9B 108.6
H9A C9 H9B 107.6
C11 C10 C2 89.8(5)
C11 C10 H10A 113.7
C2 C10 H10A 113.7
C11 C10 H10B 113.7
C2 C10 H10B 113.7
H10A C10 H10B 110.9
C10 C11 C12 117.8(7)
C10 C11 C13 110.8(7)
C12 C11 C13 110.6(8)
C10 C11 C3 87.6(5)
C12 C11 C3 117.2(7)
C13 C11 C3 111.2(6)
C11 C12 H12A 109.5
C11 C12 H12B 109.5
H12A C12 H12B 109.5
C11 C12 H12C 109.5
H12A C12 H12C 109.5
H12B C12 H12C 109.5
C11 C13 H13A 109.5
C11 C13 H13B 109.5
H13A C13 H13B 109.5
C11 C13 H13C 109.5
H13A C13 H13C 109.5
H13B C13 H13C 109.5
C6 C14 H14A 109.5
C6 C14 H14B 109.5
H14A C14 H14B 109.5
C6 C14 H14C 109.5
H14A C14 H14C 109.5
H14B C14 H14C 109.5
C1 C15 C16 118.0(6)
C1 C15 H15A 107.8
C16 C15 H15A 107.8
C1 C15 H15B 107.8
C16 C15 H15B 107.8
H15A C15 H15B 107.1
C17 C16 C23 112.2(7)
C17 C16 C15 106.4(5)
C23 C16 C15 112.3(5)
C17 C16 H16A 108.6
C23 C16 H16A 108.6
C15 C16 H16A 108.6
C22 C17 C18 117.5(6)
C22 C17 C16 124.3(6)
C18 C17 C16 117.5(7)
O2 C18 C19 123.6(7)
O2 C18 C17 118.1(7)
C19 C18 C17 117.9(7)
C20 C19 C18 122.1(7)
C20 C19 C26 125.6(7)
C18 C19 C26 112.1(8)
C19 C20 O3 122.5(7)
C19 C20 C21 122.9(7)
O3 C20 C21 114.4(7)
C20 C21 C22 112.3(6)
C20 C21 C28 107.6(7)
C22 C21 C28 106.9(6)
C20 C21 C29 109.9(5)
C22 C21 C29 108.8(6)
C28 C21 C29 111.4(7)
C17 C22 O1 124.3(6)
C17 C22 C21 126.2(6)
O1 C22 C21 109.5(5)
C25 C23 C24 107.2(7)
C25 C23 C16 117.4(7)
C24 C23 C16 104.2(8)
C25 C23 H23A 109.3
C24 C23 H23A 109.3
C16 C23 H23A 109.3
C23 C24 H24A 109.5
C23 C24 H24B 109.5
H24A C24 H24B 109.5
C23 C24 H24C 109.5
H24A C24 H24C 109.5
H24B C24 H24C 109.5
C23 C25 H25A 109.5
C23 C25 H25B 109.5
H25A C25 H25B 109.5
C23 C25 H25C 109.5
H25A C25 H25C 109.5
H25B C25 H25C 109.5
C19 C26 H26A 109.5
C19 C26 H26B 109.5
H26A C26 H26B 109.5
C19 C26 H26C 109.5
H26A C26 H26C 109.5
H26B C26 H26C 109.5
O3 C27 H27A 109.5
O3 C27 H27B 109.5
H27A C27 H27B 109.5
O3 C27 H27C 109.5
H27A C27 H27C 109.5
H27B C27 H27C 109.5
C21 C28 H28A 109.5
C21 C28 H28B 109.5
H28A C28 H28B 109.5
C21 C28 H28C 109.5
H28A C28 H28C 109.5
H28B C28 H28C 109.5
C21 C29 H29A 109.5
C21 C29 H29B 109.5
H29A C29 H29B 109.5
C21 C29 H29C 109.5
H29A C29 H29C 109.5
H29B C29 H29C 109.5

loop_
_geom_bond_atom_site_label_1
_geom_bond_atom_site_label_2
_geom_bond_distance
O1 C22 1.366(6)
O1 C1 1.498(6)
C1 C15 1.503(8)
C1 C2 1.530(7)
C1 C9 1.580(8)
C2 C3 1.513(8)
C2 C10 1.562(7)
C2 H2A 0.9800
O2 C18 1.225(8)
O3 C20 1.342(7)
O3 C27 1.396(7)
C3 C4 1.535(6)
C3 C11 1.555(8)
C3 H3A 0.9800
C4 C5 1.486(7)
C4 H4A 0.9700
C4 H4B 0.9700
C5 C6 1.515(10)
C5 H5A 0.9700
C5 H5B 0.9700
C6 C7 1.346(11)
C6 C14 1.487(9)
C7 C8 1.483(9)
C7 H7A 0.9300
C8 C9 1.582(7)
C8 H8A 0.9700
C8 H8B 0.9700
C9 H9A 0.9700
C9 H9B 0.9700
C10 C11 1.514(9)
C10 H10A 0.9700
C10 H10B 0.9700
C11 C12 1.515(10)
C11 C13 1.526(9)
C12 H12A 0.9600
C12 H12B 0.9600
C12 H12C 0.9600
C13 H13A 0.9600
C13 H13B 0.9600
C13 H13C 0.9600
C14 H14A 0.9600
C14 H14B 0.9600
C14 H14C 0.9600
C15 C16 1.575(6)
C15 H15A 0.9700
C15 H15B 0.9700
C16 C17 1.522(7)
C16 C23 1.562(8)
C16 H16A 0.9800
C17 C22 1.316(7)
C17 C18 1.490(8)
C18 C19 1.459(9)
C19 C20 1.328(9)
C19 C26 1.546(8)
C20 C21 1.484(8)
C21 C22 1.511(7)
C21 C28 1.525(9)
C21 C29 1.538(7)
C23 C25 1.432(10)
C23 C24 1.501(11)
C23 H23A 0.9800
C24 H24A 0.9600
C24 H24B 0.9600
C24 H24C 0.9600
C25 H25A 0.9600
C25 H25B 0.9600
C25 H25C 0.9600
C26 H26A 0.9600
C26 H26B 0.9600
C26 H26C 0.9600
C27 H27A 0.9600
C27 H27B 0.9600
C27 H27C 0.9600
C28 H28A 0.9600
C28 H28B 0.9600
C28 H28C 0.9600
C29 H29A 0.9600
C29 H29B 0.9600
C29 H29C 0.9600

loop_
_geom_torsion_atom_site_label_1
_geom_torsion_atom_site_label_2
_geom_torsion_atom_site_label_3
_geom_torsion_atom_site_label_4
_geom_torsion
C22 O1 C1 C15 -18.4(8)
C22 O1 C1 C2 -139.4(5)
C22 O1 C1 C9 102.6(6)
O1 C1 C2 C3 148.8(6)
C15 C1 C2 C3 29.3(9)
C9 C1 C2 C3 -104.9(7)
O1 C1 C2 C10 44.0(7)
C15 C1 C2 C10 -75.6(7)
C9 C1 C2 C10 150.3(5)
C1 C2 C3 C4 101.6(8)
C10 C2 C3 C4 -141.1(6)
C1 C2 C3 C11 -134.1(7)
C10 C2 C3 C11 -16.8(5)
C2 C3 C4 C5 -99.7(10)
C11 C3 C4 C5 149.3(9)
C3 C4 C5 C6 53.3(11)
C4 C5 C6 C7 31.1(11)
C4 C5 C6 C14 -145.5(7)
C14 C6 C7 C8 17.8(12)
C5 C6 C7 C8 -158.8(7)
C6 C7 C8 C9 119.5(8)
O1 C1 C9 C8 -174.1(4)
C15 C1 C9 C8 -56.3(8)
C2 C1 C9 C8 76.9(6)
C7 C8 C9 C1 -48.6(8)
C3 C2 C10 C11 17.3(6)
C1 C2 C10 C11 146.2(6)
C2 C10 C11 C12 -136.4(7)
C2 C10 C11 C13 94.9(6)
C2 C10 C11 C3 -16.8(6)
C2 C3 C11 C10 17.4(6)
C4 C3 C11 C10 146.5(7)
C2 C3 C11 C12 137.5(8)
C4 C3 C11 C12 -93.3(9)
C2 C3 C11 C13 -94.0(7)
C4 C3 C11 C13 35.2(10)
O1 C1 C15 C16 42.0(7)
C2 C1 C15 C16 157.1(5)
C9 C1 C15 C16 -68.8(7)
C1 C15 C16 C17 -42.8(8)
C1 C15 C16 C23 80.2(7)
C23 C16 C17 C22 -101.3(8)
C15 C16 C17 C22 21.9(10)
C23 C16 C17 C18 88.3(8)
C15 C16 C17 C18 -148.5(6)
C22 C17 C18 O2 -175.1(7)
C16 C17 C18 O2 -4.0(11)
C22 C17 C18 C19 12.0(10)
C16 C17 C18 C19 -176.9(6)
O2 C18 C19 C20 -177.9(8)
C17 C18 C19 C20 -5.4(11)
O2 C18 C19 C26 7.3(11)
C17 C18 C19 C26 179.8(6)
C18 C19 C20 O3 -177.2(6)
C26 C19 C20 O3 -3.1(12)
C18 C19 C20 C21 -2.1(12)
C26 C19 C20 C21 171.9(6)
C27 O3 C20 C19 -59.6(11)
C27 O3 C20 C21 124.9(7)
C19 C20 C21 C22 3.1(10)
O3 C20 C21 C22 178.6(6)
C19 C20 C21 C28 120.5(8)
O3 C20 C21 C28 -64.1(8)
C19 C20 C21 C29 -118.0(8)
O3 C20 C21 C29 57.4(9)
C18 C17 C22 O1 169.5(6)
C16 C17 C22 O1 -0.9(11)
C18 C17 C22 C21 -11.7(10)
C16 C17 C22 C21 177.9(7)
C1 O1 C22 C17 -2.0(9)
C1 O1 C22 C21 179.1(5)
C20 C21 C22 C17 4.3(10)
C28 C21 C22 C17 -113.5(8)
C29 C21 C22 C17 126.1(7)
C20 C21 C22 O1 -176.8(6)
C28 C21 C22 O1 65.5(7)
C29 C21 C22 O1 -54.9(7)
C17 C16 C23 C25 -36.2(12)
C15 C16 C23 C25 -155.9(9)
C17 C16 C23 C24 -154.4(6)
C15 C16 C23 C24 85.8(8)
